data_1529913
loop_
_publ_author_name
'Escande, P.'
'Fourcade, R.'
'Tichit, D.'
'Ducourant, M.B.'
'Mascherpa, G.'

_publ_section_title
;
 Interaction paire electronique libre-liaison pi dans un systeme non
 symetrique. Structure cristalline de Na2 C2 O4 (Sb F3)2
;
_journal_name_full 'Annales de Chimie (Paris)'
_journal_page_first 124
_journal_page_last 124
_journal_volume 1978
_journal_year 1978
_chemical_formula_sum 'C2 F6 Na2 O4 Sb2'
_chemical_name_systematic '(Na (Sb F3))2 (C2 O4)'
_space_group_IT_number 9
_symmetry_space_group_name_Hall 'C -2yc'
_symmetry_space_group_name_H-M 'C 1 c 1'
_cell_angle_alpha 90
_cell_angle_beta 97.7
_cell_angle_gamma 90
_cell_formula_units_Z 4
_cell_length_a 17.213
_cell_length_b 6.342
_cell_length_c 8.168
_cell_volume 883.619
_citation_journal_id_ASTM ANCPAC
_cod_data_source_file Escande_ANCPAC_1978_250.cif
_cod_data_source_block C2F6Na2O4Sb2
_cod_original_cell_volume 883.6185
_cod_database_code 1529913

loop_
_symmetry_equiv_pos_as_xyz
x,y,z
x,-y,z+1/2
x+1/2,y+1/2,z
x+1/2,-y+1/2,z+1/2

loop_
_atom_site_label
_atom_site_type_symbol
_atom_site_fract_x
_atom_site_fract_y
_atom_site_fract_z
_atom_site_occupancy
_atom_site_U_iso_or_equiv
Sb1 Sb+3 0 0.1172 0 1 0.0
O4 O-2 0.081 0.236 0.4 1 0.0
F1 F-1 0.41 0.763 0.074 1 0.0
F3 F-1 0.242 0.801 0.008 1 0.0
O1 O-2 0.023 0.482 0.005 1 0.0
Na1 Na+1 0.389 0.112 0.064 1 0.0
C2 C+3 0.143 0.425 0.878 1 0.0
Sb2 Sb+3 0.2119 0.1297 0.2775 1 0.0
F6 F-1 0.473 0.32 0.27 1 0.0
O2 O-2 0.181 0.481 0.293 1 0.0
F4 F-1 0.297 0.723 0.681 1 0.0
O3 O-2 0.141 0.237 0.906 1 0.0
C1 C+3 0.076 0.428 0.427 1 0.0
Na2 Na+1 0.312 0.612 0.212 1 0.0
F2 F-1 0.294 0.917 0.35 1 0.0
F5 F-1 0.409 0.586 0.453 1 0.0
